data_7046301
loop_
_publ_author_name
'Kore, Rajkumar'
'Kelley, Steven P.'
'Aduri, Pavankumar'
'Rogers, Robin D.'

_publ_section_title
;
 Mixed metal double salt ionic liquids comprised of
 [HN<sub>222</sub>]<sub>2</sub>[ZnCl<sub>4</sub>] and AlCl<sub>3</sub>
 provide tunable Lewis acid catalysts related to the ionic environment.
;
_journal_issue 23
_journal_name_full 'Dalton transactions (Cambridge, England : 2003)'
_journal_page_first 7795
_journal_page_last 7803
_journal_paper_doi 10.1039/c8dt00976g
_journal_volume 47
_journal_year 2018
_chemical_formula_moiety '2(C3 H16 N +), Zn Cl4 -'
_chemical_formula_sum 'C12 H32 Cl4 N2 Zn'
_chemical_formula_weight 411.56
_chemical_name_systematic 'Triethylammonium tetrachlorozincate'
_space_group_crystal_system orthorhombic
_space_group_IT_number 61
_space_group_name_Hall '-P 2ac 2ab'
_space_group_name_H-M_alt 'P b c a'
_symmetry_space_group_name_Hall '-P 2ac 2ab'
_symmetry_space_group_name_H-M 'P b c a'
_atom_sites_solution_hydrogens mixed
_atom_sites_solution_primary direct
_atom_sites_solution_secondary difmap
_audit_creation_method SHELXL-2014/7
_audit_update_record
;
2017-11-14 deposited with the CCDC.
2018-05-11 downloaded from the CCDC.
;
_cell_angle_alpha 90
_cell_angle_beta 90
_cell_angle_gamma 90
_cell_formula_units_Z 8
_cell_length_a 12.0090(11)
_cell_length_b 13.2871(13)
_cell_length_c 25.952(2)
_cell_measurement_reflns_used 8015
_cell_measurement_temperature 296(2)
_cell_measurement_theta_max 19.51
_cell_measurement_theta_min 2.31
_cell_volume 4141.0(6)
_computing_cell_refinement 'Bruker SAINT'
_computing_data_collection 'Bruker APEX2'
_computing_data_reduction 'Bruker SAINT'
_computing_molecular_graphics 'Bruker SHELXTL'
_computing_publication_material 'Bruker SHELXTL'
_computing_structure_refinement 'SHELXL-2014/7 (Sheldrick, 2014)'
_computing_structure_solution 'SHELXS-97 (Sheldrick, 2008)'
_diffrn_ambient_temperature 296(2)
_diffrn_measured_fraction_theta_full 1.000
_diffrn_measured_fraction_theta_max 0.988
_diffrn_measurement_device_type 'Bruker APEX-II CCD'
_diffrn_measurement_method '\f and \w scans'
_diffrn_radiation_type MoK\a
_diffrn_radiation_wavelength 0.71073
_diffrn_reflns_av_R_equivalents 0.1710
_diffrn_reflns_av_unetI/netI 0.0621
_diffrn_reflns_Laue_measured_fraction_full 1.000
_diffrn_reflns_Laue_measured_fraction_max 0.988
_diffrn_reflns_limit_h_max 14
_diffrn_reflns_limit_h_min -15
_diffrn_reflns_limit_k_max 16
_diffrn_reflns_limit_k_min -16
_diffrn_reflns_limit_l_max 32
_diffrn_reflns_limit_l_min -32
_diffrn_reflns_number 84236
_diffrn_reflns_point_group_measured_fraction_full 1.000
_diffrn_reflns_point_group_measured_fraction_max 0.988
_diffrn_reflns_theta_full 25.242
_diffrn_reflns_theta_max 26.524
_diffrn_reflns_theta_min 1.569
_exptl_absorpt_coefficient_mu 1.694
_exptl_absorpt_correction_T_max 0.7454
_exptl_absorpt_correction_T_min 0.3644
_exptl_absorpt_correction_type multi-scan
_exptl_absorpt_process_details 'Bruker AXScale'
_exptl_crystal_colour colourless
_exptl_crystal_density_diffrn 1.320
_exptl_crystal_density_method 'not measured'
_exptl_crystal_description needle
_exptl_crystal_F_000 1728
_exptl_crystal_recrystallization_method 'Re-crystallisation from solvent: Ethanol'
_exptl_crystal_size_max 0.48
_exptl_crystal_size_mid 0.08
_exptl_crystal_size_min 0.03
_refine_diff_density_max 0.917
_refine_diff_density_min -0.662
_refine_diff_density_rms 0.085
_refine_ls_extinction_method none
_refine_ls_goodness_of_fit_ref 1.015
_refine_ls_hydrogen_treatment mixed
_refine_ls_matrix_type full
_refine_ls_number_parameters 184
_refine_ls_number_reflns 4260
_refine_ls_number_restraints 0
_refine_ls_restrained_S_all 1.015
_refine_ls_R_factor_all 0.1338
_refine_ls_R_factor_gt 0.0698
_refine_ls_shift/su_max 0.000
_refine_ls_shift/su_mean 0.000
_refine_ls_structure_factor_coef Fsqd
_refine_ls_weighting_details 'w=1/[\s^2^(Fo^2^)+(0.0899P)^2^+6.1531P] where P=(Fo^2^+2Fc^2^)/3'
_refine_ls_weighting_scheme calc
_refine_ls_wR_factor_gt 0.1597
_refine_ls_wR_factor_ref 0.1973
_reflns_Friedel_coverage 0.000
_reflns_number_gt 2413
_reflns_number_total 4260
_reflns_threshold_expression 'I > 2\s(I)'
_cod_data_source_file c8dt00976g1.cif
_cod_data_source_block ZnCl4
_cod_depositor_comments 'Adding full bibliography for 7046301--7046302.cif.'
_cod_original_cell_volume 4141.0(7)
_cod_database_code 7046301
_shelx_shelxl_version_number 2014/7
_shelx_space_group_comment
; 
The symmetry employed for this shelxl refinement is uniquely defined 
by the following loop, which should always be used as a source of 
symmetry information in preference to the above space-group names. 
They are only intended as comments. 
;

loop_
_space_group_symop_operation_xyz
'x, y, z'
'-x+1/2, -y, z+1/2'
'-x, y+1/2, -z+1/2'
'x+1/2, -y+1/2, -z'
'-x, -y, -z'
'x-1/2, y, -z-1/2'
'x, -y-1/2, z-1/2'
'-x-1/2, y-1/2, z'

loop_
_atom_site_label
_atom_site_type_symbol
_atom_site_fract_x
_atom_site_fract_y
_atom_site_fract_z
_atom_site_U_iso_or_equiv
_atom_site_adp_type
_atom_site_occupancy
_atom_site_site_symmetry_order
_atom_site_calc_flag
_atom_site_refinement_flags_posn
_atom_site_refinement_flags_adp
Zn1 Zn 0.05295(6) 0.28337(5) 0.12634(2) 0.0584(3) Uani 1 1 d . .
Cl1 Cl 0.21917(14) 0.32180(16) 0.09073(7) 0.0855(6) Uani 1 1 d . .
Cl2 Cl -0.06816(15) 0.41180(13) 0.12351(7) 0.0825(5) Uani 1 1 d . .
Cl3 Cl 0.08149(15) 0.24038(17) 0.21063(7) 0.0914(6) Uani 1 1 d . .
Cl4 Cl -0.02101(18) 0.15224(15) 0.08090(8) 0.1037(8) Uani 1 1 d . .
N1 N 0.3825(4) 0.6905(4) -0.0231(2) 0.0667(14) Uani 1 1 d . .
H1 H 0.416(5) 0.687(5) 0.009(3) 0.080 Uiso 1 1 d . U
N2 N 0.2543(4) 0.0611(4) 0.2357(2) 0.0697(14) Uani 1 1 d . .
H2 H 0.210(6) 0.108(5) 0.224(3) 0.084 Uiso 1 1 d . U
C1 C 0.4617(6) 0.6292(5) -0.0548(3) 0.091(2) Uani 1 1 d . .
H1A H 0.4666 0.5621 -0.0403 0.109 Uiso 1 1 calc R U
H1B H 0.5352 0.6594 -0.0528 0.109 Uiso 1 1 calc R U
C2 C 0.4280(10) 0.6212(8) -0.1106(4) 0.146(4) Uani 1 1 d . .
H2A H 0.3572 0.5880 -0.1130 0.220 Uiso 1 1 calc R U
H2B H 0.4829 0.5831 -0.1291 0.220 Uiso 1 1 calc R U
H2C H 0.4225 0.6874 -0.1252 0.220 Uiso 1 1 calc R U
C3 C 0.3741(7) 0.7996(5) -0.0396(3) 0.085(2) Uani 1 1 d . .
H3A H 0.3528 0.8024 -0.0757 0.102 Uiso 1 1 calc R U
H3B H 0.3161 0.8325 -0.0198 0.102 Uiso 1 1 calc R U
C4 C 0.4816(7) 0.8558(6) -0.0325(3) 0.102(3) Uani 1 1 d . .
H4A H 0.5018 0.8553 0.0033 0.153 Uiso 1 1 calc R U
H4B H 0.4725 0.9241 -0.0438 0.153 Uiso 1 1 calc R U
H4C H 0.5392 0.8240 -0.0523 0.153 Uiso 1 1 calc R U
C5 C 0.2682(6) 0.6460(6) -0.0189(3) 0.093(2) Uani 1 1 d . .
H5A H 0.2219 0.6898 0.0020 0.112 Uiso 1 1 calc R U
H5B H 0.2353 0.6421 -0.0530 0.112 Uiso 1 1 calc R U
C6 C 0.2700(7) 0.5434(6) 0.0046(4) 0.128(3) Uani 1 1 d . .
H6A H 0.3139 0.4993 -0.0165 0.192 Uiso 1 1 calc R U
H6B H 0.1953 0.5180 0.0069 0.192 Uiso 1 1 calc R U
H6C H 0.3020 0.5471 0.0384 0.192 Uiso 1 1 calc R U
C7 C 0.1805(13) -0.0266(9) 0.2476(5) 0.209(8) Uani 1 1 d . .
H7A H 0.2275 -0.0740 0.2659 0.250 Uiso 1 1 calc R U
H7B H 0.1275 -0.0016 0.2727 0.250 Uiso 1 1 calc R U
C8 C 0.1256(12) -0.0779(12) 0.2179(6) 0.223(9) Uani 1 1 d . .
H8A H 0.0489 -0.0770 0.2283 0.334 Uiso 1 1 calc R U
H8B H 0.1527 -0.1458 0.2184 0.334 Uiso 1 1 calc R U
H8C H 0.1321 -0.0511 0.1836 0.334 Uiso 1 1 calc R U
C9 C 0.3326(7) 0.0399(7) 0.1923(3) 0.105(3) Uani 1 1 d . .
H9A H 0.3885 -0.0075 0.2042 0.126 Uiso 1 1 calc R U
H9B H 0.2914 0.0077 0.1647 0.126 Uiso 1 1 calc R U
C10 C 0.3891(7) 0.1289(6) 0.1715(3) 0.113(3) Uani 1 1 d . .
H10A H 0.3349 0.1791 0.1628 0.170 Uiso 1 1 calc R U
H10B H 0.4303 0.1104 0.1412 0.170 Uiso 1 1 calc R U
H10C H 0.4393 0.1554 0.1969 0.170 Uiso 1 1 calc R U
C11 C 0.3135(7) 0.0935(8) 0.2827(3) 0.110(3) Uani 1 1 d . .
H11A H 0.3490 0.0350 0.2980 0.132 Uiso 1 1 calc R U
H11B H 0.3721 0.1399 0.2728 0.132 Uiso 1 1 calc R U
C12 C 0.2444(7) 0.1421(7) 0.3222(3) 0.109(3) Uani 1 1 d . .
H12A H 0.2088 0.2003 0.3078 0.163 Uiso 1 1 calc R U
H12B H 0.2904 0.1622 0.3507 0.163 Uiso 1 1 calc R U
H12C H 0.1888 0.0957 0.3341 0.163 Uiso 1 1 calc R U

loop_
_atom_site_aniso_label
_atom_site_aniso_U_11
_atom_site_aniso_U_22
_atom_site_aniso_U_33
_atom_site_aniso_U_23
_atom_site_aniso_U_13
_atom_site_aniso_U_12
Zn1 0.0547(4) 0.0569(4) 0.0635(4) 0.0008(3) 0.0044(3) -0.0001(3)
Cl1 0.0651(11) 0.1080(13) 0.0834(11) 0.0066(10) 0.0136(8) -0.0177(9)
Cl2 0.0832(12) 0.0769(11) 0.0875(12) -0.0106(9) -0.0175(9) 0.0233(9)
Cl3 0.0765(12) 0.1211(15) 0.0765(11) 0.0320(11) 0.0102(9) 0.0233(10)
Cl4 0.1115(15) 0.0802(12) 0.1195(16) -0.0391(11) 0.0530(12) -0.0434(11)
N1 0.065(3) 0.061(3) 0.074(3) -0.006(3) -0.019(3) 0.008(2)
N2 0.060(3) 0.075(4) 0.074(3) -0.005(3) 0.018(3) 0.000(3)
C1 0.083(5) 0.067(4) 0.122(7) -0.011(4) -0.006(4) 0.022(4)
C2 0.219(13) 0.122(8) 0.099(7) -0.034(6) 0.020(7) 0.033(8)
C3 0.104(6) 0.072(5) 0.080(4) 0.003(4) -0.006(4) 0.035(4)
C4 0.122(7) 0.076(5) 0.108(6) 0.007(4) 0.012(5) -0.020(5)
C5 0.066(5) 0.090(5) 0.123(6) -0.021(5) -0.025(4) -0.003(4)
C6 0.101(7) 0.070(5) 0.213(11) 0.000(6) -0.019(7) -0.022(5)
C7 0.251(16) 0.155(11) 0.219(14) -0.076(10) 0.149(13) -0.120(11)
C8 0.199(14) 0.229(16) 0.240(15) -0.134(13) 0.116(12) -0.135(12)
C9 0.103(6) 0.107(6) 0.106(6) -0.011(5) 0.043(5) 0.010(5)
C10 0.111(7) 0.108(6) 0.122(7) 0.026(5) 0.055(6) 0.009(5)
C11 0.084(6) 0.163(9) 0.083(5) 0.006(5) -0.013(4) 0.021(6)
C12 0.095(6) 0.160(8) 0.070(4) -0.021(5) -0.001(4) -0.002(6)

loop_
_atom_type_symbol
_atom_type_description
_atom_type_scat_dispersion_real
_atom_type_scat_dispersion_imag
_atom_type_scat_source
C C 0.0033 0.0016 'International Tables Vol C Tables 4.2.6.8 and 6.1.1.4'
H H 0.0000 0.0000 'International Tables Vol C Tables 4.2.6.8 and 6.1.1.4'
N N 0.0061 0.0033 'International Tables Vol C Tables 4.2.6.8 and 6.1.1.4'
Cl Cl 0.1484 0.1585 'International Tables Vol C Tables 4.2.6.8 and 6.1.1.4'
Zn Zn 0.2839 1.4301 'International Tables Vol C Tables 4.2.6.8 and 6.1.1.4'

loop_
_geom_angle_atom_site_label_1
_geom_angle_atom_site_label_2
_geom_angle_atom_site_label_3
_geom_angle
Cl2 Zn1 Cl1 112.81(8)
Cl2 Zn1 Cl4 108.14(8)
Cl1 Zn1 Cl4 107.75(7)
Cl2 Zn1 Cl3 108.58(7)
Cl1 Zn1 Cl3 108.39(7)
Cl4 Zn1 Cl3 111.20(9)
C5 N1 C1 114.0(5)
C5 N1 C3 109.7(5)
C1 N1 C3 113.9(6)
C11 N2 C9 112.0(6)
C11 N2 C7 110.1(8)
C9 N2 C7 112.4(6)
N1 C1 C2 113.3(6)
C4 C3 N1 112.5(6)
C6 C5 N1 112.1(6)
C8 C7 N2 128.7(14)
C10 C9 N2 114.6(7)
C12 C11 N2 115.6(6)

loop_
_geom_bond_atom_site_label_1
_geom_bond_atom_site_label_2
_geom_bond_distance
Zn1 Cl2 2.2433(17)
Zn1 Cl1 2.2583(18)
Zn1 Cl4 2.2837(19)
Zn1 Cl3 2.2866(19)
N1 C5 1.498(9)
N1 C1 1.499(8)
N1 C3 1.516(8)
N2 C11 1.476(9)
N2 C9 1.494(8)
N2 C7 1.496(11)
C1 C2 1.507(12)
C3 C4 1.503(10)
C5 C6 1.493(11)
C7 C8 1.222(15)
C9 C10 1.467(11)
C11 C12 1.470(10)
